data_1546494
loop_
_publ_author_name
'Wicker, Jerome G. P.'
'Crowley, Lorraine M.'
'Robshaw, Oliver'
'Little, Edmund J.'
'Stokes, Stephen P.'
'Cooper, Richard I.'
'Lawrence, Simon E.'

_publ_section_title
;
 Will they co-crystallize?
;
_journal_issue 36
_journal_name_full CrystEngComm
_journal_page_first 5336
_journal_page_last 5340
_journal_paper_doi 10.1039/C7CE00587C
_journal_volume 19
_journal_year 2017
_chemical_formula_moiety 'C7 H5 N O4, C6 H6 N2 O'
_chemical_formula_sum 'C13 H11 N3 O5'
_chemical_formula_weight 289.25
_chemical_name_common 'Nicotinamide + 2Nitrobenzoic Acid'
_chemical_name_systematic 'Nicotinamide 2-Nitrobenzoic Acid'
_space_group_crystal_system triclinic
_space_group_IT_number 2
_space_group_name_Hall '-P 1'
_space_group_name_H-M_alt 'P -1'
_symmetry_space_group_name_Hall '-P 1'
_symmetry_space_group_name_H-M 'P -1'
_atom_sites_solution_hydrogens mixed
_atom_sites_solution_primary direct
_atom_sites_solution_secondary difmap
_audit_update_record
;
2017-03-17 deposited with the CCDC.
2017-07-05 downloaded from the CCDC.
;
_cell_angle_alpha 85.164(2)
_cell_angle_beta 75.933(2)
_cell_angle_gamma 85.895(2)
_cell_formula_units_Z 2
_cell_length_a 7.1167(5)
_cell_length_b 7.5590(5)
_cell_length_c 12.8081(9)
_cell_measurement_reflns_used 4430
_cell_measurement_temperature 296.(2)
_cell_measurement_theta_max 25.6006
_cell_measurement_theta_min 2.7080
_cell_volume 665.04(8)
_computing_cell_refinement 'SAINT V8.34A (Bruker AXS Inc., 2013)'
_computing_data_reduction 'SAINT V8.34A (Bruker AXS Inc., 2013)'
_computing_structure_refinement 'SHELXL-2014/7 (Sheldrick, 2014)'
_diffrn_ambient_temperature 296.(2)
_diffrn_detector_area_resol_mean 8.3333
_diffrn_measured_fraction_theta_full 0.996
_diffrn_measured_fraction_theta_max 0.996
_diffrn_measurement_device_type 'Bruker APEX DUO'
_diffrn_measurement_method '\w and \q scans'
_diffrn_radiation_monochromator Graphite
_diffrn_radiation_type 'Mo K\a'
_diffrn_radiation_wavelength 0.71073
_diffrn_reflns_av_R_equivalents 0.0344
_diffrn_reflns_av_unetI/netI 0.0207
_diffrn_reflns_limit_h_max 8
_diffrn_reflns_limit_h_min -8
_diffrn_reflns_limit_k_max 9
_diffrn_reflns_limit_k_min -9
_diffrn_reflns_limit_l_max 15
_diffrn_reflns_limit_l_min -16
_diffrn_reflns_number 19325
_diffrn_reflns_theta_full 26.37
_diffrn_reflns_theta_max 26.37
_diffrn_reflns_theta_min 1.64
_diffrn_source 'Sealed tube'
_diffrn_source_type 'Siemens KFF Mo 2K-90'
_exptl_absorpt_coefficient_mu 0.114
_exptl_absorpt_correction_T_max 0.99
_exptl_absorpt_correction_T_min 0.88
_exptl_absorpt_correction_type multi-scan
_exptl_absorpt_process_details 'SADABS V2014/5 (Bruker AXS Inc.)'
_exptl_crystal_colour colourless
_exptl_crystal_density_diffrn 1.444
_exptl_crystal_density_method 'not measured'
_exptl_crystal_description Block
_exptl_crystal_F_000 300
_exptl_crystal_size_max 0.280
_exptl_crystal_size_mid 0.200
_exptl_crystal_size_min 0.100
_refine_diff_density_max 0.205
_refine_diff_density_min -0.178
_refine_ls_extinction_method none
_refine_ls_goodness_of_fit_ref 1.023
_refine_ls_hydrogen_treatment mixed
_refine_ls_matrix_type full
_refine_ls_number_parameters 202
_refine_ls_number_reflns 2718
_refine_ls_number_restraints 3
_refine_ls_restrained_S_all 1.023
_refine_ls_R_factor_all 0.0556
_refine_ls_R_factor_gt 0.0397
_refine_ls_shift/su_max 0.000
_refine_ls_shift/su_mean 0.000
_refine_ls_structure_factor_coef Fsqd
_refine_ls_weighting_details 'w=1/[\s^2^(Fo^2^)+(0.0567P)^2^+0.1530P] where P=(Fo^2^+2Fc^2^)/3'
_refine_ls_weighting_scheme calc
_refine_ls_wR_factor_gt 0.1046
_refine_ls_wR_factor_ref 0.1159
_reflns_number_gt 2064
_reflns_number_total 2718
_reflns_threshold_expression 'I > 2\s(I)'
_cod_data_source_file c7ce00587c3.cif
_cod_data_source_block 1C
_cod_database_code 1546494

loop_
_space_group_symop_operation_xyz
'x, y, z'
'-x, -y, -z'

loop_
_atom_site_type_symbol
_atom_site_label
_atom_site_fract_x
_atom_site_fract_y
_atom_site_fract_z
_atom_site_U_iso_or_equiv
_atom_site_adp_type
_atom_site_calc_flag
_atom_site_refinement_flags_adp
_atom_site_refinement_flags_posn
_atom_site_occupancy
O O8 0.7016(2) 0.12253(17) 0.62520(10) 0.0591(4) Uani d . D 1
O O28 0.17735(19) 0.60390(18) 0.88830(9) 0.0565(4) Uani d . . 1
O O9 0.7475(2) 0.3148(2) 0.73616(9) 0.0690(4) Uani d . . 1
N N29 0.1528(2) 0.6228(2) 1.06520(11) 0.0482(4) Uani d . D 1
N N10 0.7803(2) 0.8299(2) 0.31076(12) 0.0526(4) Uani d . . 1
N N22 0.6546(2) 0.90616(19) 0.79889(11) 0.0494(4) Uani d . . 1
O O12 0.8075(3) 0.9795(2) 0.33054(13) 0.0812(5) Uani d . . 1
O O11 0.7656(3) 0.7939(2) 0.22265(11) 0.0784(5) Uani d . . 1
C C6 0.7429(2) 0.4218(2) 0.55774(11) 0.0378(3) Uani d . . 1
C C26 0.4292(2) 0.74284(19) 0.93579(11) 0.0363(3) Uani d . . 1
C C3 0.7669(2) 0.6863(2) 0.39705(12) 0.0407(4) Uani d . . 1
C C27 0.2421(2) 0.6511(2) 0.96195(12) 0.0398(4) Uani d . . 1
C C25 0.5482(2) 0.7499(2) 1.00624(12) 0.0407(4) Uani d . . 1
H H25 0.5113 0.7 1.0766 0.049 Uiso calc U R 1
C C7 0.7306(2) 0.2808(2) 0.64825(12) 0.0428(4) Uani d . . 1
C C1 0.7425(2) 0.3810(2) 0.45412(12) 0.0411(4) Uani d . . 1
H H1 0.7336 0.2638 0.4397 0.049 Uiso calc U R 1
C C21 0.4890(3) 0.8235(2) 0.83253(13) 0.0439(4) Uani d . . 1
H H21 0.41 0.8196 0.7847 0.053 Uiso calc U R 1
C C2 0.7553(2) 0.5148(2) 0.37202(12) 0.0433(4) Uani d . . 1
H H2 0.7561 0.4892 0.3022 0.052 Uiso calc U R 1
C C5 0.7563(2) 0.5964(2) 0.57941(12) 0.0446(4) Uani d . . 1
H H5 0.7575 0.623 0.6488 0.053 Uiso calc U R 1
C C24 0.7220(2) 0.8317(2) 0.97091(13) 0.0465(4) Uani d . . 1
H H24 0.8052 0.8352 1.0165 0.056 Uiso calc U R 1
C C4 0.7679(3) 0.7313(2) 0.49866(13) 0.0464(4) Uani d . . 1
H H4 0.7761 0.8489 0.5126 0.056 Uiso calc U R 1
C C23 0.7699(3) 0.9079(2) 0.86688(14) 0.0495(4) Uani d . . 1
H H23 0.8872 0.9627 0.8431 0.059 Uiso calc U R 1
H H8 0.694(4) 0.052(3) 0.6802(15) 0.109(10) Uiso d . D 1
H H29A 0.048(2) 0.558(2) 1.0815(15) 0.058(5) Uiso d . D 1
H H29B 0.200(3) 0.658(2) 1.1173(12) 0.056(5) Uiso d . D 1

loop_
_atom_site_aniso_label
_atom_site_aniso_U_11
_atom_site_aniso_U_22
_atom_site_aniso_U_33
_atom_site_aniso_U_12
_atom_site_aniso_U_13
_atom_site_aniso_U_23
O8 0.0910(10) 0.0494(8) 0.0374(6) -0.0163(7) -0.0149(7) 0.0048(6)
O28 0.0631(8) 0.0747(9) 0.0357(6) -0.0226(7) -0.0141(6) -0.0045(6)
O9 0.1057(12) 0.0738(9) 0.0339(6) -0.0304(8) -0.0247(7) 0.0050(6)
N29 0.0504(9) 0.0625(9) 0.0329(7) -0.0158(7) -0.0078(6) -0.0058(6)
N10 0.0549(9) 0.0530(9) 0.0463(8) 0.0008(7) -0.0092(7) 0.0059(7)
N22 0.0602(9) 0.0482(8) 0.0382(7) -0.0109(7) -0.0090(7) 0.0053(6)
O12 0.1213(14) 0.0500(9) 0.0747(10) -0.0193(9) -0.0294(9) 0.0121(7)
O11 0.1204(14) 0.0720(10) 0.0411(7) 0.0059(9) -0.0226(8) 0.0068(7)
C6 0.0353(8) 0.0467(9) 0.0306(7) -0.0062(6) -0.0059(6) -0.0005(6)
C26 0.0447(9) 0.0312(7) 0.0322(7) 0.0018(6) -0.0086(6) -0.0022(6)
C3 0.0382(8) 0.0453(9) 0.0370(8) -0.0038(7) -0.0072(7) 0.0031(7)
C27 0.0468(9) 0.0385(8) 0.0339(8) -0.0011(7) -0.0097(7) -0.0029(6)
C25 0.0486(9) 0.0391(8) 0.0332(7) -0.0005(7) -0.0094(7) 0.0024(6)
C7 0.0431(9) 0.0545(10) 0.0307(8) -0.0112(7) -0.0073(7) 0.0008(7)
C1 0.0458(9) 0.0450(9) 0.0329(7) -0.0063(7) -0.0083(7) -0.0048(6)
C21 0.0555(10) 0.0430(9) 0.0346(8) -0.0052(7) -0.0141(7) 0.0010(6)
C2 0.0473(9) 0.0530(10) 0.0297(7) -0.0033(7) -0.0091(7) -0.0031(7)
C5 0.0490(9) 0.0530(10) 0.0318(8) -0.0068(8) -0.0075(7) -0.0067(7)
C24 0.0461(9) 0.0500(10) 0.0450(9) -0.0029(7) -0.0160(8) 0.0018(7)
C4 0.0527(10) 0.0428(9) 0.0436(9) -0.0056(7) -0.0090(8) -0.0061(7)
C23 0.0498(10) 0.0482(10) 0.0481(9) -0.0083(8) -0.0073(8) 0.0029(7)

loop_
_atom_type_symbol
_atom_type_description
_atom_type_scat_dispersion_real
_atom_type_scat_dispersion_imag
_atom_type_scat_source
C C 0.0033 0.0016 'International Tables Vol C Tables 4.2.6.8 and 6.1.1.4'
H H 0.0000 0.0000 'International Tables Vol C Tables 4.2.6.8 and 6.1.1.4'
N N 0.0061 0.0033 'International Tables Vol C Tables 4.2.6.8 and 6.1.1.4'
O O 0.0106 0.0060 'International Tables Vol C Tables 4.2.6.8 and 6.1.1.4'

loop_
_geom_angle_atom_site_label_1
_geom_angle_atom_site_label_2
_geom_angle_atom_site_label_3
_geom_angle
C7 O8 H8 109.4(19)
C27 N29 H29A 118.0(13)
C27 N29 H29B 121.8(13)
H29A N29 H29B 119.9(18)
O11 N10 O12 122.75(16)
O11 N10 C3 118.58(15)
O12 N10 C3 118.66(15)
C21 N22 C23 118.41(14)
C5 C6 C1 120.06(14)
C5 C6 C7 118.29(13)
C1 C6 C7 121.64(14)
C25 C26 C21 117.89(15)
C25 C26 C27 124.77(13)
C21 C26 C27 117.32(14)
C4 C3 C2 123.41(15)
C4 C3 N10 117.94(15)
C2 C3 N10 118.64(14)
O28 C27 N29 122.52(15)
O28 C27 C26 119.69(13)
N29 C27 C26 117.79(13)
C24 C25 C26 119.34(14)
C24 C25 H25 120.3
C26 C25 H25 120.3
O9 C7 O8 123.32(15)
O9 C7 C6 121.35(15)
O8 C7 C6 115.33(13)
C6 C1 C2 120.14(15)
C6 C1 H1 119.9
C2 C1 H1 119.9
N22 C21 C26 122.94(15)
N22 C21 H21 118.5
C26 C21 H21 118.5
C3 C2 C1 117.97(14)
C3 C2 H2 121.0
C1 C2 H2 121.0
C4 C5 C6 120.51(14)
C4 C5 H5 119.7
C6 C5 H5 119.7
C23 C24 C25 118.80(15)
C23 C24 H24 120.6
C25 C24 H24 120.6
C3 C4 C5 117.90(15)
C3 C4 H4 121.1
C5 C4 H4 121.1
N22 C23 C24 122.58(16)
N22 C23 H23 118.7
C24 C23 H23 118.7

loop_
_geom_bond_atom_site_label_1
_geom_bond_atom_site_label_2
_geom_bond_distance
O8 C7 1.298(2)
O8 H8 0.838(10)
O28 C27 1.2334(18)
O9 C7 1.2114(19)
N29 C27 1.327(2)
N29 H29A 0.895(9)
N29 H29B 0.883(9)
N10 O11 1.2133(19)
N10 O12 1.218(2)
N10 C3 1.474(2)
N22 C21 1.334(2)
N22 C23 1.335(2)
C6 C5 1.386(2)
C6 C1 1.388(2)
C6 C7 1.498(2)
C26 C25 1.386(2)
C26 C21 1.389(2)
C26 C27 1.497(2)
C3 C4 1.375(2)
C3 C2 1.374(2)
C25 C24 1.381(2)
C25 H25 0.93
C1 C2 1.387(2)
C1 H1 0.93
C21 H21 0.93
C2 H2 0.93
C5 C4 1.382(2)
C5 H5 0.93
C24 C23 1.379(2)
C24 H24 0.93
C4 H4 0.93
C23 H23 0.93

loop_
_geom_hbond_atom_site_label_D
_geom_hbond_atom_site_label_H
_geom_hbond_atom_site_label_A
_geom_hbond_site_symmetry_A
_geom_hbond_distance_DH
_geom_hbond_distance_HA
_geom_hbond_distance_DA
_geom_hbond_angle_DHA
C2 H2 O28 2_666 0.93 2.52 3.4377(19) 169.1
C24 H24 O11 1_556 0.93 2.58 3.300(2) 134.5
C4 H4 O8 1_565 0.93 2.57 3.439(2) 155.5
O8 H8 N22 1_545 0.838(10) 1.780(10) 2.6152(17) 175.(3)
N29 H29A O28 2_567 0.895(9) 2.028(10) 2.9217(19) 175.6(19)
N29 H29B O9 2_667 0.883(9) 2.030(11) 2.8855(18) 162.6(18)

loop_
_geom_torsion_atom_site_label_1
_geom_torsion_atom_site_label_2
_geom_torsion_atom_site_label_3
_geom_torsion_atom_site_label_4
_geom_torsion
O11 N10 C3 C4 -174.80(17)
O12 N10 C3 C4 5.9(2)
O11 N10 C3 C2 5.6(2)
O12 N10 C3 C2 -173.68(17)
C25 C26 C27 O28 -157.64(16)
C21 C26 C27 O28 21.0(2)
C25 C26 C27 N29 22.0(2)
C21 C26 C27 N29 -159.41(16)
C21 C26 C25 C24 -1.6(2)
C27 C26 C25 C24 176.97(15)
C5 C6 C7 O9 -5.9(2)
C1 C6 C7 O9 173.66(17)
C5 C6 C7 O8 174.32(15)
C1 C6 C7 O8 -6.1(2)
C5 C6 C1 C2 0.0(2)
C7 C6 C1 C2 -179.60(15)
C23 N22 C21 C26 1.5(3)
C25 C26 C21 N22 0.1(2)
C27 C26 C21 N22 -178.61(15)
C4 C3 C2 C1 0.5(3)
N10 C3 C2 C1 -179.92(14)
C6 C1 C2 C3 -0.5(2)
C1 C6 C5 C4 0.5(2)
C7 C6 C5 C4 -179.95(15)
C26 C25 C24 C23 1.5(2)
C2 C3 C4 C5 -0.1(3)
N10 C3 C4 C5 -179.67(15)
C6 C5 C4 C3 -0.4(3)
C21 N22 C23 C24 -1.7(3)
C25 C24 C23 N22 0.2(3)
